data_1548019
loop_
_publ_author_name
'You-Gui Huang'
'Yoshihito Shiota'
'Ming-Yan Wu'
'Sheng-Qun Su'
'Zi-Shuo Yao'
'Soonchul Kang'
'Shinji Kanegawa'
'Guo-Ling Li'
'Shu-Qi Wu'
'Takashi Kamachi'
'Kazunari Yoshizawa'
'Katsuhiko Ariga'
'Mao-Chun Hong'
'Osamu Sato'

_publ_section_title
;
 Superior thermoelasticity and shape-memory nanopores in a porous
 supramolecular organic framework
;
_journal_name_full 'Nature Communications'
_journal_page_first 11564
_journal_paper_doi 10.1038/ncomms11564
_journal_volume 7
_journal_year 2016
_chemical_formula_moiety 'C10 H8.50 N O2'
_chemical_formula_sum 'C10 H8.5 N O2'
_chemical_formula_weight 174.68
_chemical_name_common 'C10 H8.50 N O2'
_space_group_crystal_system tetragonal
_space_group_IT_number 133
_space_group_name_Hall '-P 4ac 2b'
_space_group_name_H-M_alt 'P 42/n b c'
_symmetry_space_group_name_Hall '-P 4ac 2b'
_symmetry_space_group_name_H-M 'P 42/n b c :2'
_atom_sites_solution_hydrogens mixed
_cell_angle_alpha 90
_cell_angle_beta 90
_cell_angle_gamma 90
_cell_formula_units_Z 16
_cell_length_a 17.491(9)
_cell_length_b 17.491(9)
_cell_length_c 12.915(7)
_cell_measurement_reflns_used 10798
_cell_measurement_temperature 303(2)
_cell_measurement_theta_max 30.5333
_cell_measurement_theta_min 1.9602
_cell_volume 3951(4)
_computing_cell_refinement CrystalClear
_computing_data_collection CrystalClear
_computing_data_reduction 'SHELXL-2014/7 (Sheldrick, 2014)'
_computing_molecular_graphics 'SHELXL-2014/7 (Sheldrick, 2014)'
_computing_publication_material 'SHELXL-2014/7 (Sheldrick, 2014)'
_computing_structure_refinement 'SHELXL-2014/7 (Sheldrick, 2014)'
_computing_structure_solution 'SHELXL-2014/7 (Sheldrick, 2014)'
_diffrn_ambient_temperature 303(2)
_diffrn_measured_fraction_theta_full 0.986
_diffrn_measured_fraction_theta_max 0.986
_diffrn_measurement_device_type 'Rigaku CCD'
_diffrn_measurement_method \w
_diffrn_radiation_type CuK\a
_diffrn_radiation_wavelength 1.54178
_diffrn_reflns_av_R_equivalents 0.0945
_diffrn_reflns_av_unetI/netI 0.0451
_diffrn_reflns_Laue_measured_fraction_full 0.986
_diffrn_reflns_Laue_measured_fraction_max 0.986
_diffrn_reflns_limit_h_max 19
_diffrn_reflns_limit_h_min -20
_diffrn_reflns_limit_k_max 11
_diffrn_reflns_limit_k_min -21
_diffrn_reflns_limit_l_max 14
_diffrn_reflns_limit_l_min -15
_diffrn_reflns_number 13652
_diffrn_reflns_point_group_measured_fraction_full 0.986
_diffrn_reflns_point_group_measured_fraction_max 0.986
_diffrn_reflns_theta_full 67.679
_diffrn_reflns_theta_max 68.201
_diffrn_reflns_theta_min 6.111
_exptl_absorpt_coefficient_mu 0.683
_exptl_absorpt_correction_T_max 1.0000
_exptl_absorpt_correction_T_min 0.3975
_exptl_absorpt_correction_type multi-scan
_exptl_crystal_colour Colorless
_exptl_crystal_density_diffrn 1.175
_exptl_crystal_description Needle
_exptl_crystal_F_000 1464
_exptl_crystal_size_max 0.14
_exptl_crystal_size_mid 0.09
_exptl_crystal_size_min 0.09
_platon_squeeze_details
;
The following poor diffraction spots were omitted in the refinement.
OMIT          1   5   1
OMIT            5   5   0
OMIT         1   4   5
OMIT         2   4   0   
OMIT         2   7   3
OMIT          1   7   3
OMIT          2   5   1
OMIT         1   3   3
OMIT      2   8   1
OMIT       1   3   0
OMIT      2   2   4 
OMIT      0   8   1 
OMIT      3   7   2   
OMIT       2   3   2 
OMIT      1   7   0 
OMIT     1   2   1   
OMIT      1   2   3 
OMIT      3   6   1   
OMIT      2   7   1
OMIT      1   5   0
OMIT      3   4   1  
The following constraints were performed in the refinement.
DFIX 1.60 0.02 C8 C11
DFIX 1.32 0.02 C5 O1
ISOR C5
DFIX 1.40 C7 C8 C8 C9
DAMP 1999
Because the disorder, desolvation process, thermal cycling, and phase transition, the structure refine with poor R value.
;
_refine_diff_density_max 0.248
_refine_diff_density_min -0.302
_refine_diff_density_rms 0.077
_refine_ls_extinction_coef .
_refine_ls_extinction_method none
_refine_ls_goodness_of_fit_ref 0.935
_refine_ls_hydrogen_treatment constr
_refine_ls_matrix_type full
_refine_ls_number_parameters 119
_refine_ls_number_reflns 1795
_refine_ls_number_restraints 10
_refine_ls_restrained_S_all 0.936
_refine_ls_R_factor_all 0.3202
_refine_ls_R_factor_gt 0.2921
_refine_ls_shift/su_max 2.324
_refine_ls_shift/su_mean 0.065
_refine_ls_structure_factor_coef Fsqd
_refine_ls_weighting_details 'w=1/[\s^2^(Fo^2^)+(0.3000P)^2^+20.0000P] where P=(Fo^2^+2Fc^2^)/3'
_refine_ls_weighting_scheme calc
_refine_ls_wR_factor_gt 0.6352
_refine_ls_wR_factor_ref 0.6533
_reflns_Friedel_coverage 0.000
_reflns_Friedel_fraction_full .
_reflns_Friedel_fraction_max .
_reflns_number_gt 1316
_reflns_number_total 1795
_reflns_threshold_expression 'I > 2\s(I)'
_cod_data_source_file ncomms11564-s14.cif
_cod_data_source_block 13
_cod_depositor_comments
;
The following automatic conversions were performed:

'_exptl_absorpt_correction_type' value 'Multi-scan' changed to
'multi-scan' according to the built-in table from CIF Core dictionary
named 'cif_core.dic' version 2.4.1 from 2010-06-29.

Automatic conversion script
Id: cif_fix_values 5376 2017-05-30 11:51:03Z andrius 
;
_cod_original_cell_volume 3951(5)
_cod_original_formula_sum 'C10 H8.50 N O2'
_cod_database_code 1548019
_shelx_space_group_comment
;
The symmetry employed for this shelxl refinement is uniquely defined
by the following loop, which should always be used as a source of
symmetry information in preference to the above space-group names.
They are only intended as comments.
;

loop_
_space_group_symop_operation_xyz
'x, y, z'
'-y+1/2, x, z+1/2'
'-x+1/2, -y+1/2, z'
'y, -x+1/2, z+1/2'
'x, -y+1/2, -z'
'-x+1/2, y, -z'
'y, x, -z+1/2'
'-y+1/2, -x+1/2, -z+1/2'
'-x, -y, -z'
'y-1/2, -x, -z-1/2'
'x-1/2, y-1/2, -z'
'-y, x-1/2, -z-1/2'
'-x, y-1/2, z'
'x-1/2, -y, z'
'-y, -x, z-1/2'
'y-1/2, x-1/2, z-1/2'

loop_
_atom_site_label
_atom_site_type_symbol
_atom_site_fract_x
_atom_site_fract_y
_atom_site_fract_z
_atom_site_U_iso_or_equiv
_atom_site_adp_type
_atom_site_occupancy
_atom_site_site_symmetry_order
_atom_site_calc_flag
_atom_site_refinement_flags_posn
_atom_site_refinement_flags_adp
_atom_site_refinement_flags_occupancy
_atom_site_disorder_assembly
_atom_site_disorder_group
O1 O 0.5853(4) 0.1811(4) -0.2602(4) 0.266(4) Uani 1 1 d D . . . .
N1 N 0.4924(9) 0.1377(6) -0.4220(5) 0.297(6) Uani 1 1 d . . . . .
H1 H 0.5545 0.1584 -0.3012 0.357 Uiso 1 1 d R U . . .
C1 C 0.7073(5) 0.2500 0.0000 0.136(3) Uani 1 2 d S T P . .
O2 O 0.4806(3) 0.2112(5) -0.1898(5) 0.239(3) Uani 1 1 d . . . . .
C2 C 0.6666(4) 0.2286(3) -0.0866(4) 0.121(2) Uani 1 1 d . . . . .
H2 H 0.6945 0.2144 -0.1467 0.145 Uiso 1 1 calc R U . . .
C3 C 0.5846(5) 0.2265(4) -0.0920(6) 0.155(3) Uani 1 1 d . . . . .
C4 C 0.5481(6) 0.2500 0.0000 0.157(4) Uani 1 2 d S T P . .
H4 H 0.4938 0.2500 0.0000 0.188 Uiso 1 2 calc R U P . .
C5 C 0.5473(3) 0.2103(5) -0.1846(4) 0.206(3) Uani 1 1 d D U . . .
C6 C 0.5362(6) 0.1452(11) -0.4958(8) 0.407(11) Uani 1 1 d . . . . .
H6 H 0.5874 0.1601 -0.4823 0.489 Uiso 1 1 calc R U . . .
C7 C 0.5149(5) 0.1334(8) -0.5958(5) 0.343(5) Uani 1 1 d D . . . .
H7 H 0.5502 0.1382 -0.6514 0.411 Uiso 1 1 calc R U . . .
C8 C 0.4391(4) 0.1141(5) -0.6121(4) 0.414(4) Uani 1 1 d D . . . .
C9 C 0.3845(7) 0.1221(10) -0.5324(7) 0.448(8) Uani 1 1 d D . . . .
H9 H 0.3333 0.1072 -0.5461 0.538 Uiso 1 1 calc R U . . .
C10 C 0.4007(9) 0.1487(17) -0.4421(10) 0.66(2) Uani 1 1 d . . . . .
H10 H 0.3653 0.1709 -0.3950 0.795 Uiso 1 1 calc R U . . .
C11 C 0.4278(4) 0.0972(4) -0.7356(7) 0.485(5) Uani 1 1 d D . . . .

loop_
_atom_site_aniso_label
_atom_site_aniso_U_11
_atom_site_aniso_U_22
_atom_site_aniso_U_33
_atom_site_aniso_U_23
_atom_site_aniso_U_13
_atom_site_aniso_U_12
O1 0.268(7) 0.377(8) 0.154(4) -0.114(4) -0.069(4) -0.016(6)
N1 0.510(16) 0.313(10) 0.069(3) -0.040(5) -0.017(6) -0.020(12)
C1 0.153(7) 0.207(8) 0.048(2) -0.062(4) 0.000 0.000
O2 0.125(3) 0.390(8) 0.202(5) -0.035(5) -0.072(3) -0.090(4)
C2 0.154(4) 0.125(4) 0.084(3) -0.022(3) 0.036(3) -0.048(3)
C3 0.188(6) 0.150(6) 0.128(5) 0.010(5) 0.004(5) -0.060(5)
C4 0.097(6) 0.159(8) 0.214(11) -0.016(9) 0.000 0.000
C5 0.126(2) 0.330(7) 0.161(3) 0.021(4) -0.1170(19) -0.134(3)
C6 0.162(8) 0.93(3) 0.128(6) -0.145(12) -0.034(7) -0.018(14)
C7 0.177(8) 0.706(15) 0.145(4) -0.249(5) -0.034(4) -0.015(9)
C8 0.735(10) 0.437(6) 0.069(2) -0.063(3) -0.092(3) -0.400(5)
C9 0.512(15) 0.718(19) 0.115(7) -0.082(10) 0.021(9) -0.400(11)
C10 0.293(13) 1.55(6) 0.149(9) -0.082(19) 0.051(9) -0.40(2)
C11 0.374(5) 0.558(7) 0.525(13) -0.121(6) -0.149(5) -0.386(3)

loop_
_atom_type_symbol
_atom_type_description
_atom_type_scat_dispersion_real
_atom_type_scat_dispersion_imag
_atom_type_scat_source
C C 0.0181 0.0091 'International Tables Vol C Tables 4.2.6.8 and 6.1.1.4'
H H 0.0000 0.0000 'International Tables Vol C Tables 4.2.6.8 and 6.1.1.4'
N N 0.0311 0.0180 'International Tables Vol C Tables 4.2.6.8 and 6.1.1.4'
O O 0.0492 0.0322 'International Tables Vol C Tables 4.2.6.8 and 6.1.1.4'

loop_
_geom_angle_atom_site_label_1
_geom_angle_atom_site_label_2
_geom_angle_atom_site_label_3
_geom_angle
_geom_angle_site_symmetry_1
_geom_angle_site_symmetry_3
C5 O1 H1 109.2 . .
C6 N1 C10 118.3(9) . .
C2 C1 C2 117.8(8) 5 .
C2 C1 C1 121.1(4) 5 3_655
C2 C1 C1 121.1(4) . 3_655
C1 C2 C3 124.2(6) . .
C1 C2 H2 117.9 . .
C3 C2 H2 117.9 . .
C5 C3 C4 124.8(8) . .
C5 C3 C2 121.0(6) . .
C4 C3 C2 113.8(7) . .
C3 C4 C3 126.2(10) 5 .
C3 C4 H4 116.9 5 .
C3 C4 H4 116.9 . .
O2 C5 O1 118.6(6) . .
O2 C5 C3 121.0(6) . .
O1 C5 C3 119.4(6) . .
N1 C6 C7 123.4(11) . .
N1 C6 H6 118.3 . .
C7 C6 H6 118.3 . .
C6 C7 C8 116.3(8) . .
C6 C7 H7 121.8 . .
C8 C7 H7 121.8 . .
C7 C8 C9 120.8(7) . .
C7 C8 C11 108.0(5) . .
C9 C8 C11 130.4(7) . .
C10 C9 C8 123.3(12) . .
C10 C9 H9 118.4 . .
C8 C9 H9 118.4 . .
C9 C10 N1 108.5(14) . .
C9 C10 H10 125.8 . .
N1 C10 H10 125.8 . .
C11 C11 C8 133.5(16) 8_553 .

loop_
_geom_bond_atom_site_label_1
_geom_bond_atom_site_label_2
_geom_bond_distance
_geom_bond_site_symmetry_2
O1 C5 1.286(8) .
O1 H1 0.8545 .
N1 C6 1.230(15) .
N1 C10 1.64(2) .
C1 C2 1.378(7) 5
C1 C2 1.378(7) .
C1 C1 1.495(17) 3_655
O2 C5 1.169(7) .
C2 C3 1.435(10) .
C2 H2 0.9500 .
C3 C5 1.392(9) .
C3 C4 1.410(9) .
C4 C3 1.410(9) 5
C4 H4 0.9500 .
C6 C7 1.359(12) .
C6 H6 0.9500 .
C7 C8 1.385(10) .
C7 H7 0.9500 .
C8 C9 1.411(11) .
C8 C11 1.633(9) .
C9 C10 1.287(18) .
C9 H9 0.9500 .
C10 H10 0.9500 .
C11 C11 0.720(12) 8_553

loop_
_geom_hbond_atom_site_label_D
_geom_hbond_atom_site_label_H
_geom_hbond_atom_site_label_A
_geom_hbond_distance_DH
_geom_hbond_distance_HA
_geom_hbond_distance_DA
_geom_hbond_angle_DHA
_geom_hbond_site_symmetry_A
O1 H1 N1 0.85 1.94 2.755(12) 160.3 .

loop_
_geom_torsion_atom_site_label_1
_geom_torsion_atom_site_label_2
_geom_torsion_atom_site_label_3
_geom_torsion_atom_site_label_4
_geom_torsion
_geom_torsion_site_symmetry_1
_geom_torsion_site_symmetry_2
_geom_torsion_site_symmetry_3
_geom_torsion_site_symmetry_4
C2 C1 C2 C3 -0.7(5) 5 . . .
C1 C1 C2 C3 179.3(5) 3_655 . . .
C1 C2 C3 C5 174.7(6) . . . .
C1 C2 C3 C4 1.3(8) . . . .
C5 C3 C4 C3 -173.8(8) . . . 5
C2 C3 C4 C3 -0.6(4) . . . 5
C4 C3 C5 O2 -4.5(13) . . . .
C2 C3 C5 O2 -177.3(8) . . . .
C4 C3 C5 O1 -172.3(7) . . . .
C2 C3 C5 O1 15.0(12) . . . .
C10 N1 C6 C7 -26(3) . . . .
N1 C6 C7 C8 2(2) . . . .
C6 C7 C8 C9 12.8(19) . . . .
C6 C7 C8 C11 -176.3(12) . . . .
C7 C8 C9 C10 1(3) . . . .
C11 C8 C9 C10 -167.2(19) . . . .
C8 C9 C10 N1 -22(3) . . . .
C6 N1 C10 C9 36(3) . . . .
C7 C8 C11 C11 149.3(7) . . . 8_553
C9 C8 C11 C11 -41.0(15) . . . 8_553

loop_
_platon_squeeze_void_nr
_platon_squeeze_void_average_x
_platon_squeeze_void_average_y
_platon_squeeze_void_average_z
_platon_squeeze_void_volume
_platon_squeeze_void_count_electrons
_platon_squeeze_void_content
1 0.250 0.250 -0.011 153 9 ' '
2 0.750 0.750 -0.011 153 9 ' '
3 0.042 0.042 0.250 13 2 ' '
4 0.457 0.457 0.250 13 2 ' '
5 0.542 0.957 0.250 13 2 ' '
6 0.957 0.542 0.250 13 2 ' '
7 0.042 0.458 0.750 13 2 ' '
8 0.457 0.042 0.750 13 2 ' '
9 0.542 0.542 0.750 13 2 ' '
10 0.957 0.958 0.750 13 2 ' '
